data_4328738
loop_
_publ_author_name
'Md Hosnay Mobarok'
'Robert McDonald'
'Michael J. Ferguson'
'Martin Cowie'

_publ_contact_author_address
; Department of Chemistry
  University of Alberta
  Edmonton, Alberta T6G 2G2
  Canada
;
_publ_contact_author_email martin.cowie@ualberta.ca
_publ_contact_author_fax 1(780)4928231
_publ_contact_author_name 'Martin Cowie'
_publ_contact_author_phone 1(780)4925581
_publ_section_title
;
 Germyl- and Germylene-Bridged Complexes of Rh/Ir and Subsequent Chemistry
 of a Bridging Germylene Group
;
_journal_name_full 'Inorganic Chemistry'
_journal_page_first 4020
_journal_page_last 4034
_journal_paper_doi 10.1021/ic2021269
_journal_volume 51
_journal_year 2012
_chemical_formula_moiety 'C58 H52 Ge Ir O2 P4 Rh, C6 H6'
_chemical_formula_sum 'C64 H58 Ge Ir O2 P4 Rh'
_chemical_formula_weight 1350.68
_chemical_name_systematic
; 
 ? 
;
_space_group_IT_number 19
_symmetry_cell_setting orthorhombic
_symmetry_space_group_name_Hall 'P 2ac 2ab'
_symmetry_space_group_name_H-M 'P 21 21 21'
_atom_sites_solution_hydrogens geom
_atom_sites_solution_primary direct
_atom_sites_solution_secondary difmap
_audit_creation_method SHELXL-97
_cell_angle_alpha 90.00
_cell_angle_beta 90.00
_cell_angle_gamma 90.00
_cell_formula_units_Z 4
_cell_length_a 12.6582(5)
_cell_length_b 18.0565(7)
_cell_length_c 24.8261(10)
_cell_measurement_reflns_used 9971
_cell_measurement_temperature 173(2)
_cell_measurement_theta_max 23.58
_cell_measurement_theta_min 2.26
_cell_volume 5674.3(4)
_computing_cell_refinement 'Bruker SAINT'
_computing_data_collection 'Bruker APEX2'
_computing_molecular_graphics 'Bruker SHELXTL'
_computing_publication_material 'Bruker SHELXTL'
_computing_structure_refinement 'SHELXL-97 (Sheldrick, 2008)'
_computing_structure_solution 'DIRDIF-2008 (Beurskens et al., 2008)'
_diffrn_ambient_temperature 173(2)
_diffrn_measured_fraction_theta_full 0.996
_diffrn_measured_fraction_theta_max 0.996
_diffrn_measurement_device_type 'Bruker APEX-II CCD'
_diffrn_measurement_method '\w scans'
_diffrn_radiation_monochromator graphite
_diffrn_radiation_source 'fine-focus sealed tube'
_diffrn_radiation_type MoK\a
_diffrn_radiation_wavelength 0.71073
_diffrn_reflns_av_R_equivalents 0.0353
_diffrn_reflns_av_sigmaI/netI 0.0295
_diffrn_reflns_limit_h_max 16
_diffrn_reflns_limit_h_min -16
_diffrn_reflns_limit_k_max 23
_diffrn_reflns_limit_k_min -23
_diffrn_reflns_limit_l_max 32
_diffrn_reflns_limit_l_min -32
_diffrn_reflns_number 50979
_diffrn_reflns_theta_full 27.59
_diffrn_reflns_theta_max 27.59
_diffrn_reflns_theta_min 1.64
_exptl_absorpt_coefficient_mu 3.309
_exptl_absorpt_correction_T_max 0.5460
_exptl_absorpt_correction_T_min 0.3570
_exptl_absorpt_correction_type integration
_exptl_absorpt_process_details 'SADABS (Sheldrick, 2008)'
_exptl_crystal_colour colourless
_exptl_crystal_density_diffrn 1.581
_exptl_crystal_description prism
_exptl_crystal_F_000 2688
_exptl_crystal_size_max 0.39
_exptl_crystal_size_mid 0.32
_exptl_crystal_size_min 0.21
_refine_diff_density_max 0.555
_refine_diff_density_min -0.384
_refine_diff_density_rms 0.067
_refine_ls_abs_structure_details 'Flack H D (1983), Acta Cryst. A39, 876-881'
_refine_ls_abs_structure_Flack 0.014(4)
_refine_ls_extinction_method none
_refine_ls_goodness_of_fit_ref 1.154
_refine_ls_hydrogen_treatment constr
_refine_ls_matrix_type full
_refine_ls_number_parameters 676
_refine_ls_number_reflns 13100
_refine_ls_number_restraints 5
_refine_ls_restrained_S_all 1.162
_refine_ls_R_factor_all 0.0211
_refine_ls_R_factor_gt 0.0200
_refine_ls_shift/su_max 0.002
_refine_ls_shift/su_mean 0.000
_refine_ls_structure_factor_coef Fsqd
_refine_ls_weighting_details 'calc w=1/[\s^2^(Fo^2^)+(0.0047P)^2^+2.4481P] where P=(Fo^2^+2Fc^2^)/3'
_refine_ls_weighting_scheme calc
_refine_ls_wR_factor_gt 0.0454
_refine_ls_wR_factor_ref 0.0456
_reflns_number_gt 12714
_reflns_number_total 13100
_reflns_threshold_expression I>2\s(I)
_cod_data_source_file ic2021269_si_003_1.cif
_cod_data_source_block 5
_cod_database_code 4328738

loop_
_symmetry_equiv_pos_as_xyz
'x, y, z'
'-x+1/2, -y, z+1/2'
'-x, y+1/2, -z+1/2'
'x+1/2, -y+1/2, -z'

loop_
_atom_site_label
_atom_site_type_symbol
_atom_site_fract_x
_atom_site_fract_y
_atom_site_fract_z
_atom_site_U_iso_or_equiv
_atom_site_adp_type
_atom_site_occupancy
_atom_site_symmetry_multiplicity
_atom_site_calc_flag
_atom_site_refinement_flags
_atom_site_disorder_assembly
_atom_site_disorder_group
IrA Ir 0.196625(10) 0.310153(7) 0.270751(5) 0.02163(3) Uani 0.60 1 d P A 1
H1A H 0.1651 0.2517 0.3136 0.050 Uiso 0.80 1 d PR A 1
RhA Rh 0.269626(12) 0.387927(9) 0.364402(6) 0.02287(4) Uani 0.60 1 d P A 1
H2A H 0.2431 0.3133 0.3921 0.050 Uiso 0.80 1 d PR A 1
IrB Ir 0.269626(12) 0.387927(9) 0.364402(6) 0.02287(4) Uani 0.40 1 d PD A 2
H1B H 0.3777 0.3534 0.3491 0.050 Uiso 0.20 1 d PR A 2
RhB Rh 0.196625(10) 0.310153(7) 0.270751(5) 0.02163(3) Uani 0.40 1 d PD A 2
H2B H 0.2908 0.2561 0.2639 0.050 Uiso 0.20 1 d PR A 2
GeA Ge 0.35762(3) 0.28665(2) 0.320730(16) 0.02304(8) Uani 0.80 1 d P A 1
H1GE H 0.4526 0.3084 0.2922 0.028 Uiso 0.80 1 calc PR A 1
GeB Ge 0.23330(14) 0.25259(8) 0.35597(6) 0.0308(3) Uani 0.20 1 d PD A 2
H2GE H 0.1359 0.2334 0.3833 0.037 Uiso 0.20 1 calc PR A 2
P1 P 0.03181(6) 0.36767(4) 0.27620(3) 0.02511(15) Uani 1 1 d . . .
P2 P 0.09643(6) 0.42107(5) 0.38751(3) 0.02632(16) Uani 1 1 d . . .
P3 P 0.27720(6) 0.39398(4) 0.21149(3) 0.02272(14) Uani 1 1 d . . .
P4 P 0.31399(6) 0.48961(4) 0.31084(3) 0.02307(14) Uani 1 1 d . . .
O1 O 0.1446(3) 0.17782(15) 0.20142(12) 0.0641(8) Uani 1 1 d . A .
O2 O 0.4179(3) 0.42232(17) 0.45641(12) 0.0624(8) Uani 1 1 d . A .
C1 C 0.1674(3) 0.22928(17) 0.22684(15) 0.0370(7) Uani 1 1 d . . .
C2 C 0.3592(3) 0.41007(19) 0.42198(14) 0.0399(8) Uani 1 1 d . . .
C3 C 0.0193(2) 0.44086(17) 0.32681(12) 0.0278(6) Uani 1 1 d . A .
H3A H -0.0560 0.4465 0.3367 0.033 Uiso 1 1 calc R . .
H3B H 0.0435 0.4883 0.3111 0.033 Uiso 1 1 calc R . .
C4 C 0.2702(3) 0.48708(15) 0.23998(11) 0.0259(6) Uani 1 1 d . A .
H4A H 0.1965 0.5052 0.2377 0.031 Uiso 1 1 calc R . .
H4B H 0.3151 0.5208 0.2184 0.031 Uiso 1 1 calc R . .
C11 C -0.0230(2) 0.41579(19) 0.21774(13) 0.0333(7) Uani 1 1 d . A .
C12 C -0.0320(2) 0.3753(2) 0.16962(13) 0.0344(7) Uani 1 1 d . . .
H12 H -0.0076 0.3256 0.1684 0.041 Uiso 1 1 calc R A .
C13 C -0.0758(3) 0.4066(2) 0.12426(14) 0.0446(9) Uani 1 1 d . A .
H13 H -0.0813 0.3783 0.0921 0.054 Uiso 1 1 calc R . .
C14 C -0.1114(4) 0.4782(3) 0.12507(17) 0.0642(13) Uani 1 1 d . . .
H14 H -0.1435 0.4989 0.0939 0.077 Uiso 1 1 calc R A .
C15 C -0.1008(4) 0.5206(3) 0.17130(18) 0.0634(13) Uani 1 1 d . A .
H15 H -0.1229 0.5709 0.1715 0.076 Uiso 1 1 calc R . .
C16 C -0.0574(3) 0.4889(2) 0.21780(15) 0.0480(9) Uani 1 1 d . . .
H16 H -0.0515 0.5177 0.2497 0.058 Uiso 1 1 calc R A .
C21 C -0.0789(2) 0.3054(2) 0.29323(13) 0.0342(7) Uani 1 1 d . A .
C22 C -0.0603(3) 0.23868(19) 0.31840(15) 0.0411(8) Uani 1 1 d . . .
H22 H 0.0105 0.2242 0.3255 0.049 Uiso 1 1 calc R A .
C23 C -0.1415(3) 0.1924(3) 0.33360(18) 0.0587(11) Uani 1 1 d . A .
H23 H -0.1269 0.1474 0.3519 0.070 Uiso 1 1 calc R . .
C24 C -0.2432(3) 0.2121(3) 0.3222(2) 0.0724(14) Uani 1 1 d . . .
H24 H -0.2995 0.1801 0.3322 0.087 Uiso 1 1 calc R A .
C25 C -0.2650(3) 0.2776(3) 0.2962(2) 0.0702(14) Uani 1 1 d . A .
H25 H -0.3361 0.2905 0.2881 0.084 Uiso 1 1 calc R . .
C26 C -0.1834(3) 0.3249(2) 0.28181(17) 0.0517(10) Uani 1 1 d . . .
H26 H -0.1984 0.3705 0.2643 0.062 Uiso 1 1 calc R A .
C31 C 0.0133(3) 0.35358(19) 0.42346(13) 0.0370(8) Uani 1 1 d . A .
C32 C 0.0567(4) 0.2942(2) 0.45047(18) 0.0593(12) Uani 1 1 d . . .
H32 H 0.1311 0.2873 0.4505 0.071 Uiso 1 1 calc R A .
C33 C -0.0087(5) 0.2442(3) 0.4778(2) 0.0839(18) Uani 1 1 d . A .
H33 H 0.0219 0.2034 0.4963 0.101 Uiso 1 1 calc R . .
C34 C -0.1141(5) 0.2532(3) 0.4782(2) 0.0792(16) Uani 1 1 d . . .
H34 H -0.1576 0.2185 0.4966 0.095 Uiso 1 1 calc R A .
C35 C -0.1588(4) 0.3120(3) 0.45219(19) 0.0695(14) Uani 1 1 d . A .
H35 H -0.2332 0.3185 0.4529 0.083 Uiso 1 1 calc R . .
C36 C -0.0960(3) 0.3621(3) 0.42481(16) 0.0516(10) Uani 1 1 d . . .
H36 H -0.1278 0.4027 0.4067 0.062 Uiso 1 1 calc R A .
C41 C 0.0705(3) 0.50305(18) 0.42942(13) 0.0313(7) Uani 1 1 d . A .
C42 C 0.1185(3) 0.5053(2) 0.48037(13) 0.0385(8) Uani 1 1 d . . .
H42 H 0.1669 0.4676 0.4904 0.046 Uiso 1 1 calc R A .
C43 C 0.0963(3) 0.5615(2) 0.51598(15) 0.0496(10) Uani 1 1 d . A .
H43 H 0.1281 0.5620 0.5506 0.060 Uiso 1 1 calc R . .
C44 C 0.0274(3) 0.6174(3) 0.50107(18) 0.0583(12) Uani 1 1 d . . .
H44 H 0.0119 0.6562 0.5257 0.070 Uiso 1 1 calc R A .
C45 C -0.0183(3) 0.6172(2) 0.45150(19) 0.0555(11) Uani 1 1 d . A .
H45 H -0.0645 0.6564 0.4415 0.067 Uiso 1 1 calc R . .
C46 C 0.0023(3) 0.5598(2) 0.41510(16) 0.0436(9) Uani 1 1 d . . .
H46 H -0.0304 0.5597 0.3807 0.052 Uiso 1 1 calc R A .
C51 C 0.2193(2) 0.40713(16) 0.14394(11) 0.0290(6) Uani 1 1 d . A .
C52 C 0.2039(3) 0.34446(18) 0.11225(12) 0.0335(7) Uani 1 1 d . . .
H52 H 0.2239 0.2972 0.1256 0.040 Uiso 1 1 calc R A .
C53 C 0.1602(3) 0.3504(2) 0.06178(13) 0.0408(8) Uani 1 1 d . A .
H53 H 0.1507 0.3072 0.0405 0.049 Uiso 1 1 calc R . .
C54 C 0.1294(3) 0.4191(2) 0.04145(14) 0.0435(9) Uani 1 1 d . . .
H54 H 0.0973 0.4229 0.0070 0.052 Uiso 1 1 calc R A .
C55 C 0.1465(3) 0.4817(2) 0.07237(14) 0.0466(9) Uani 1 1 d . A .
H55 H 0.1277 0.5290 0.0586 0.056 Uiso 1 1 calc R . .
C56 C 0.1909(3) 0.47578(18) 0.12344(12) 0.0364(7) Uani 1 1 d . . .
H56 H 0.2018 0.5191 0.1444 0.044 Uiso 1 1 calc R A .
C61 C 0.4154(2) 0.37995(18) 0.19157(11) 0.0269(6) Uani 1 1 d . A .
C62 C 0.4520(3) 0.3070(2) 0.18500(14) 0.0392(8) Uani 1 1 d . . .
H62 H 0.4062 0.2666 0.1926 0.047 Uiso 1 1 calc R A .
C63 C 0.5539(3) 0.2934(2) 0.16765(16) 0.0507(10) Uani 1 1 d . A .
H63 H 0.5772 0.2440 0.1619 0.061 Uiso 1 1 calc R . .
C64 C 0.6224(3) 0.3529(3) 0.15863(17) 0.0524(10) Uani 1 1 d . . .
H64 H 0.6941 0.3441 0.1492 0.063 Uiso 1 1 calc R A .
C65 C 0.5859(3) 0.4241(3) 0.16341(17) 0.0546(11) Uani 1 1 d . A .
H65 H 0.6316 0.4644 0.1557 0.066 Uiso 1 1 calc R . .
C66 C 0.4829(3) 0.4377(2) 0.17942(16) 0.0445(9) Uani 1 1 d . . .
H66 H 0.4583 0.4873 0.1821 0.053 Uiso 1 1 calc R A .
C71 C 0.4541(2) 0.51272(17) 0.30406(12) 0.0297(7) Uani 1 1 d . A .
C72 C 0.5316(3) 0.46407(19) 0.32054(16) 0.0382(8) Uani 1 1 d . . .
H72 H 0.5122 0.4186 0.3371 0.046 Uiso 1 1 calc R A .
C73 C 0.6376(3) 0.4808(2) 0.3132(2) 0.0553(11) Uani 1 1 d . A .
H73 H 0.6902 0.4469 0.3250 0.066 Uiso 1 1 calc R . .
C74 C 0.6672(3) 0.5462(2) 0.2888(2) 0.0645(14) Uani 1 1 d . . .
H74 H 0.7399 0.5574 0.2839 0.077 Uiso 1 1 calc R A .
C75 C 0.5916(3) 0.5951(2) 0.2718(2) 0.0601(12) Uani 1 1 d . A .
H75 H 0.6119 0.6398 0.2545 0.072 Uiso 1 1 calc R . .
C76 C 0.4850(3) 0.57955(19) 0.27983(15) 0.0421(8) Uani 1 1 d . . .
H76 H 0.4329 0.6143 0.2689 0.051 Uiso 1 1 calc R A .
C81 C 0.2610(2) 0.57805(15) 0.33428(11) 0.0257(6) Uani 1 1 d . A .
C82 C 0.2889(3) 0.59994(16) 0.38637(12) 0.0301(7) Uani 1 1 d . . .
H82 H 0.3354 0.5699 0.4070 0.036 Uiso 1 1 calc R A .
C83 C 0.2496(3) 0.66485(17) 0.40843(13) 0.0353(7) Uani 1 1 d . A .
H83 H 0.2698 0.6792 0.4438 0.042 Uiso 1 1 calc R . .
C84 C 0.1813(3) 0.70851(17) 0.37917(14) 0.0418(8) Uani 1 1 d . . .
H84 H 0.1543 0.7530 0.3943 0.050 Uiso 1 1 calc R A .
C85 C 0.1522(3) 0.6873(2) 0.32755(14) 0.0496(9) Uani 1 1 d . A .
H85 H 0.1050 0.7172 0.3073 0.060 Uiso 1 1 calc R . .
C86 C 0.1919(3) 0.62274(18) 0.30564(13) 0.0416(8) Uani 1 1 d . . .
H86 H 0.1714 0.6087 0.2703 0.050 Uiso 1 1 calc R A .
C91A C 0.3757(3) 0.1969(2) 0.36500(15) 0.0289(8) Uani 0.80 1 d P A 1
C92A C 0.2937(4) 0.1624(2) 0.39122(18) 0.0407(10) Uani 0.80 1 d P A 1
H92A H 0.2237 0.1792 0.3850 0.049 Uiso 0.80 1 calc PR A 1
C93A C 0.3097(4) 0.1047(2) 0.4261(2) 0.0525(13) Uani 0.80 1 d P A 1
H93A H 0.2524 0.0822 0.4446 0.063 Uiso 0.80 1 calc PR A 1
C94A C 0.4158(5) 0.0795(3) 0.4336(3) 0.0586(17) Uani 0.80 1 d P A 1
H94A H 0.4282 0.0378 0.4561 0.070 Uiso 0.80 1 calc PR A 1
C95A C 0.4967(5) 0.1120(3) 0.4105(2) 0.0628(15) Uani 0.80 1 d P A 1
H95A H 0.5666 0.0955 0.4175 0.075 Uiso 0.80 1 calc PR A 1
C96A C 0.4784(4) 0.1712(3) 0.3756(2) 0.0536(13) Uani 0.80 1 d P A 1
H96A H 0.5367 0.1948 0.3587 0.064 Uiso 0.80 1 calc PR A 1
C91B C 0.3427(16) 0.1855(11) 0.3749(5) 0.103(5) Uiso 0.20 1 d PG A 2
C92B C 0.3272(19) 0.1363(12) 0.4172(7) 0.103(5) Uiso 0.20 1 d PGD A 2
H92B H 0.2681 0.1420 0.4404 0.123 Uiso 0.20 1 calc PR A 2
C93B C 0.3983(18) 0.0787(13) 0.4256(9) 0.103(5) Uiso 0.20 1 d PG A 2
H93B H 0.3877 0.0451 0.4545 0.123 Uiso 0.20 1 calc PR A 2
C94B C 0.4848(13) 0.0704(11) 0.3916(10) 0.103(5) Uiso 0.20 1 d PG A 2
H94B H 0.5334 0.0311 0.3973 0.123 Uiso 0.20 1 calc PR A 2
C95B C 0.5003(11) 0.1197(10) 0.3493(8) 0.103(5) Uiso 0.20 1 d PG A 2
H95B H 0.5594 0.1140 0.3261 0.123 Uiso 0.20 1 calc PRD A 2
C96B C 0.4292(12) 0.1772(9) 0.3410(5) 0.103(5) Uiso 0.20 1 d PGD A 2
H96B H 0.4398 0.2109 0.3120 0.123 Uiso 0.20 1 calc PRD A 2
C1S C 0.2740(4) 0.1520(3) -0.00559(17) 0.0594(11) Uani 1 1 d . . .
H1S H 0.2261 0.1713 -0.0315 0.071 Uiso 1 1 calc R . .
C2S C 0.3431(4) 0.1972(3) 0.01865(18) 0.0579(11) Uani 1 1 d . . .
H2S H 0.3456 0.2481 0.0089 0.069 Uiso 1 1 calc R . .
C3S C 0.4092(4) 0.1711(3) 0.05674(19) 0.0661(13) Uani 1 1 d . . .
H3S H 0.4568 0.2040 0.0742 0.079 Uiso 1 1 calc R . .
C4S C 0.4086(5) 0.0996(4) 0.0702(2) 0.090(2) Uani 1 1 d . . .
H4S H 0.4549 0.0821 0.0975 0.108 Uiso 1 1 calc R . .
C5S C 0.3411(5) 0.0506(3) 0.0447(3) 0.092(2) Uani 1 1 d . . .
H5S H 0.3424 -0.0007 0.0532 0.110 Uiso 1 1 calc R . .
C6S C 0.2718(4) 0.0779(3) 0.0067(2) 0.0737(15) Uani 1 1 d . . .
H6S H 0.2231 0.0459 -0.0108 0.088 Uiso 1 1 calc R . .

loop_
_atom_site_aniso_label
_atom_site_aniso_U_11
_atom_site_aniso_U_22
_atom_site_aniso_U_33
_atom_site_aniso_U_23
_atom_site_aniso_U_13
_atom_site_aniso_U_12
IrA 0.02232(6) 0.02052(6) 0.02206(6) 0.00252(5) 0.00014(5) 0.00001(5)
RhA 0.02521(7) 0.02207(7) 0.02134(7) 0.00339(6) 0.00020(6) 0.00025(6)
IrB 0.02521(7) 0.02207(7) 0.02134(7) 0.00339(6) 0.00020(6) 0.00025(6)
RhB 0.02232(6) 0.02052(6) 0.02206(6) 0.00252(5) 0.00014(5) 0.00001(5)
GeA 0.02330(18) 0.02208(17) 0.02374(18) 0.00059(15) -0.00140(15) 0.00295(14)
GeB 0.0414(9) 0.0233(7) 0.0275(8) 0.0062(6) 0.0020(7) 0.0019(7)
P1 0.0232(3) 0.0288(4) 0.0234(4) -0.0025(3) -0.0003(3) 0.0008(3)
P2 0.0272(4) 0.0299(4) 0.0219(4) -0.0029(3) 0.0045(3) -0.0022(3)
P3 0.0280(4) 0.0211(3) 0.0191(3) -0.0001(3) 0.0032(3) 0.0005(3)
P4 0.0292(4) 0.0198(3) 0.0202(3) 0.0003(3) 0.0020(3) 0.0004(3)
O1 0.080(2) 0.0399(15) 0.072(2) -0.0281(14) -0.0205(16) 0.0094(14)
O2 0.079(2) 0.0636(19) 0.0447(16) -0.0098(14) -0.0338(16) 0.0071(16)
C1 0.0427(18) 0.0307(16) 0.0375(17) -0.0050(15) -0.0036(15) 0.0082(13)
C2 0.053(2) 0.0373(18) 0.0294(17) -0.0011(14) -0.0010(16) 0.0097(16)
C3 0.0236(14) 0.0313(15) 0.0286(15) -0.0040(13) 0.0014(12) 0.0056(12)
C4 0.0369(15) 0.0198(12) 0.0211(14) 0.0021(10) 0.0036(12) 0.0015(12)
C11 0.0257(15) 0.0410(17) 0.0333(18) -0.0004(14) -0.0047(13) 0.0034(13)
C12 0.0290(16) 0.0454(19) 0.0288(16) 0.0004(14) -0.0041(13) -0.0084(14)
C13 0.0395(19) 0.062(2) 0.0328(19) 0.0011(17) -0.0063(14) -0.0078(17)
C14 0.066(3) 0.088(3) 0.038(2) 0.007(2) -0.015(2) 0.030(3)
C15 0.073(3) 0.065(3) 0.051(3) 0.008(2) -0.011(2) 0.037(2)
C16 0.056(2) 0.053(2) 0.035(2) -0.0041(17) -0.0091(17) 0.0250(19)
C21 0.0263(14) 0.0433(18) 0.0329(16) -0.0115(15) 0.0040(12) -0.0056(14)
C22 0.0382(18) 0.0392(19) 0.046(2) -0.0039(17) 0.0047(16) -0.0134(15)
C23 0.053(2) 0.048(2) 0.075(3) -0.004(2) 0.016(2) -0.024(2)
C24 0.046(3) 0.062(3) 0.109(4) -0.011(3) 0.029(3) -0.020(2)
C25 0.0251(17) 0.085(3) 0.101(4) -0.021(3) 0.009(2) -0.009(2)
C26 0.0281(17) 0.063(2) 0.063(3) -0.014(2) 0.0030(17) 0.0013(17)
C31 0.045(2) 0.0368(18) 0.0290(17) -0.0062(14) 0.0120(14) -0.0126(15)
C32 0.055(2) 0.054(3) 0.069(3) 0.022(2) 0.018(2) -0.002(2)
C33 0.087(4) 0.067(3) 0.098(4) 0.039(3) 0.032(3) -0.008(3)
C34 0.088(4) 0.073(3) 0.077(4) 0.014(3) 0.036(3) -0.030(3)
C35 0.053(2) 0.093(4) 0.062(3) -0.007(3) 0.027(2) -0.025(3)
C36 0.043(2) 0.066(3) 0.046(2) 0.0016(19) 0.0129(18) -0.0084(19)
C41 0.0309(16) 0.0339(17) 0.0291(16) -0.0090(13) 0.0114(13) -0.0079(13)
C42 0.0413(19) 0.0437(19) 0.0306(17) -0.0058(15) 0.0063(14) -0.0135(16)
C43 0.051(2) 0.062(3) 0.036(2) -0.0162(18) 0.0144(17) -0.025(2)
C44 0.053(2) 0.057(3) 0.065(3) -0.036(2) 0.025(2) -0.017(2)
C45 0.047(2) 0.048(2) 0.071(3) -0.017(2) 0.014(2) 0.0090(19)
C46 0.041(2) 0.043(2) 0.047(2) -0.0121(17) 0.0051(16) 0.0005(16)
C51 0.0347(16) 0.0324(15) 0.0200(13) 0.0004(11) 0.0035(12) 0.0021(12)
C52 0.0386(18) 0.0336(16) 0.0282(15) -0.0003(12) 0.0007(14) 0.0004(14)
C53 0.050(2) 0.049(2) 0.0231(16) -0.0047(14) 0.0009(14) -0.0027(17)
C54 0.051(2) 0.058(2) 0.0212(16) 0.0006(16) -0.0016(15) 0.0018(18)
C55 0.065(3) 0.049(2) 0.0258(17) 0.0117(15) 0.0012(16) 0.0083(19)
C56 0.0479(19) 0.0324(16) 0.0288(16) 0.0040(13) 0.0019(15) 0.0063(15)
C61 0.0278(14) 0.0331(16) 0.0197(13) -0.0031(12) 0.0030(11) -0.0029(13)
C62 0.0315(16) 0.0386(18) 0.048(2) 0.0111(17) 0.0105(14) 0.0044(15)
C63 0.047(2) 0.056(2) 0.049(2) 0.0073(19) 0.0133(17) 0.0195(19)
C64 0.0296(18) 0.073(3) 0.054(2) 0.000(2) 0.0129(17) 0.0026(18)
C65 0.044(2) 0.062(3) 0.058(3) -0.014(2) 0.0208(19) -0.024(2)
C66 0.049(2) 0.0396(19) 0.045(2) -0.0095(17) 0.0225(18) -0.0078(16)
C71 0.0339(16) 0.0271(15) 0.0281(16) -0.0063(12) 0.0068(12) -0.0049(13)
C72 0.0280(16) 0.0303(16) 0.056(2) -0.0118(16) 0.0093(16) -0.0027(13)
C73 0.0338(19) 0.049(2) 0.083(3) -0.029(2) 0.006(2) -0.0037(17)
C74 0.041(2) 0.053(2) 0.099(4) -0.027(2) 0.032(2) -0.0204(19)
C75 0.062(3) 0.044(2) 0.074(3) -0.008(2) 0.025(2) -0.0251(19)
C76 0.051(2) 0.0330(17) 0.042(2) -0.0025(15) 0.0131(17) -0.0115(15)
C81 0.0330(15) 0.0218(13) 0.0222(14) 0.0002(11) 0.0039(12) -0.0004(12)
C82 0.0366(17) 0.0263(14) 0.0276(14) -0.0046(11) -0.0034(12) 0.0036(13)
C83 0.047(2) 0.0304(15) 0.0288(16) -0.0093(13) 0.0006(14) 0.0014(14)
C84 0.061(2) 0.0249(15) 0.0396(18) -0.0056(13) 0.0075(16) 0.0103(15)
C85 0.079(3) 0.0325(17) 0.0368(18) -0.0003(16) -0.0068(18) 0.0242(19)
C86 0.066(2) 0.0306(16) 0.0277(16) 0.0001(13) -0.0037(16) 0.0123(17)
C91A 0.040(2) 0.0252(18) 0.0219(16) -0.0018(16) -0.0082(16) 0.0175(16)
C92A 0.040(2) 0.032(2) 0.050(3) 0.0105(19) -0.018(2) -0.0087(18)
C93A 0.060(3) 0.028(2) 0.070(3) 0.009(2) -0.031(3) -0.010(2)
C94A 0.058(3) 0.030(2) 0.088(4) 0.021(3) -0.031(3) 0.003(2)
C95A 0.062(3) 0.063(3) 0.063(3) 0.018(3) -0.011(3) 0.026(3)
C96A 0.043(3) 0.057(3) 0.060(3) 0.020(3) 0.007(2) 0.017(2)
C1S 0.051(2) 0.080(3) 0.048(2) 0.002(2) 0.006(2) 0.004(2)
C2S 0.062(3) 0.051(2) 0.061(3) 0.009(2) -0.001(2) 0.003(2)
C3S 0.068(3) 0.076(3) 0.054(3) 0.003(2) -0.008(2) -0.006(3)
C4S 0.069(3) 0.122(6) 0.080(4) 0.052(4) 0.002(3) 0.023(4)
C5S 0.072(4) 0.065(3) 0.139(6) 0.024(4) 0.029(4) 0.007(3)
C6S 0.058(3) 0.077(3) 0.086(4) -0.031(3) 0.016(3) -0.016(3)

loop_
_atom_type_symbol
_atom_type_description
_atom_type_scat_dispersion_real
_atom_type_scat_dispersion_imag
_atom_type_scat_source
C C 0.0033 0.0016 'International Tables Vol C Tables 4.2.6.8 and 6.1.1.4'
H H 0.0000 0.0000 'International Tables Vol C Tables 4.2.6.8 and 6.1.1.4'
O O 0.0106 0.0060 'International Tables Vol C Tables 4.2.6.8 and 6.1.1.4'
P P 0.1023 0.0942 'International Tables Vol C Tables 4.2.6.8 and 6.1.1.4'
Ge Ge 0.1547 1.8001 'International Tables Vol C Tables 4.2.6.8 and 6.1.1.4'
Rh Rh -1.1178 0.9187 'International Tables Vol C Tables 4.2.6.8 and 6.1.1.4'
Ir Ir -1.4442 7.9887 'International Tables Vol C Tables 4.2.6.8 and 6.1.1.4'

loop_
_geom_angle_atom_site_label_1
_geom_angle_atom_site_label_2
_geom_angle_atom_site_label_3
_geom_angle
C1 IrA P1 101.87(10)
C1 IrA P3 103.04(11)
P1 IrA P3 97.93(3)
C1 IrA GeA 109.26(10)
P1 IrA GeA 143.11(2)
P3 IrA GeA 93.93(2)
C1 IrA RhA 157.45(10)
P1 IrA RhA 91.33(2)
P3 IrA RhA 93.002(18)
GeA IrA RhA 53.126(10)
C1 IrA H1A 79.4
P1 IrA H1A 91.9
P3 IrA H1A 169.1
GeA IrA H1A 75.3
RhA IrA H1A 82.0
C2 RhA P4 96.97(11)
C2 RhA P2 109.02(11)
P4 RhA P2 99.41(3)
C2 RhA GeA 103.13(11)
P4 RhA GeA 103.31(2)
P2 RhA GeA 137.66(2)
C2 RhA IrA 156.99(11)
P4 RhA IrA 90.050(19)
P2 RhA IrA 91.26(2)
GeA RhA IrA 53.876(10)
C2 RhA H2A 88.8
P4 RhA H2A 171.2
P2 RhA H2A 84.9
GeA RhA H2A 68.8
IrA RhA H2A 82.2
C2 IrB H1B 74.8
P4 IrB H1B 87.9
P2 IrB H1B 171.1
RhB IrB H1B 83.6
C2 IrB GeB 112.69(11)
P4 IrB GeB 140.03(4)
P2 IrB GeB 95.63(5)
GeB IrB RhB 52.65(4)
GeB IrB H1B 75.4
C1 RhB H2B 66.0
P1 RhB H2B 166.9
P3 RhB H2B 90.1
IrB RhB H2B 98.6
C1 RhB GeB 102.42(11)
P1 RhB GeB 108.30(5)
P3 RhB GeB 138.41(5)
GeB RhB IrB 55.65(4)
GeB RhB H2B 71.1
C91A GeA RhA 115.36(11)
C91A GeA IrA 121.80(12)
RhA GeA IrA 72.998(12)
C91A GeA H1GE 113.5
RhA GeA H1GE 113.5
IrA GeA H1GE 113.5
C91B GeB RhB 129.4(3)
C91B GeB IrB 118.0(6)
RhB GeB IrB 71.70(4)
C91B GeB H2GE 110.6
RhB GeB H2GE 110.6
IrB GeB H2GE 110.6
C11 P1 C3 99.73(15)
C11 P1 C21 100.57(15)
C3 P1 C21 102.55(14)
C11 P1 IrA 120.30(11)
C3 P1 IrA 115.98(10)
C21 P1 IrA 114.88(11)
C3 P2 C41 102.34(15)
C3 P2 C31 102.94(16)
C41 P2 C31 99.02(14)
C3 P2 RhA 110.30(10)
C41 P2 RhA 120.72(11)
C31 P2 RhA 118.95(13)
C4 P3 C61 106.13(14)
C4 P3 C51 102.37(13)
C61 P3 C51 98.72(13)
C4 P3 IrA 109.28(9)
C61 P3 IrA 119.65(10)
C51 P3 IrA 118.71(10)
C81 P4 C71 100.69(14)
C81 P4 C4 102.42(13)
C71 P4 C4 102.08(14)
C81 P4 RhA 114.69(9)
C71 P4 RhA 117.69(11)
C4 P4 RhA 116.82(9)
O1 C1 IrA 176.1(3)
O2 C2 RhA 177.2(3)
P1 C3 P2 112.22(16)
P3 C4 P4 112.18(14)
C16 C11 C12 118.0(3)
C16 C11 P1 124.7(3)
C12 C11 P1 117.3(3)
C13 C12 C11 121.0(3)
C14 C13 C12 120.5(4)
C13 C14 C15 120.1(4)
C14 C15 C16 119.6(4)
C11 C16 C15 120.7(4)
C22 C21 C26 118.4(3)
C22 C21 P1 120.5(2)
C26 C21 P1 121.2(3)
C23 C22 C21 121.8(4)
C24 C23 C22 119.3(4)
C23 C24 C25 120.7(4)
C24 C25 C26 120.1(4)
C25 C26 C21 119.8(4)
C32 C31 C36 118.0(3)
C32 C31 P2 121.6(3)
C36 C31 P2 120.4(3)
C31 C32 C33 120.2(4)
C34 C33 C32 120.8(5)
C33 C34 C35 120.0(4)
C34 C35 C36 120.2(4)
C35 C36 C31 120.7(4)
C46 C41 C42 118.6(3)
C46 C41 P2 124.1(3)
C42 C41 P2 117.2(3)
C43 C42 C41 120.9(4)
C42 C43 C44 119.6(4)
C45 C44 C43 120.6(4)
C44 C45 C46 120.4(4)
C41 C46 C45 119.9(4)
C56 C51 C52 118.9(3)
C56 C51 P3 123.4(2)
C52 C51 P3 117.7(2)
C53 C52 C51 120.5(3)
C52 C53 C54 120.8(3)
C55 C54 C53 118.8(3)
C54 C55 C56 120.5(3)
C51 C56 C55 120.5(3)
C66 C61 C62 118.6(3)
C66 C61 P3 123.0(3)
C62 C61 P3 118.4(2)
C63 C62 C61 120.7(3)
C62 C63 C64 119.5(4)
C65 C64 C63 119.8(3)
C64 C65 C66 120.6(4)
C61 C66 C65 120.7(4)
C72 C71 C76 118.5(3)
C72 C71 P4 121.1(2)
C76 C71 P4 120.3(3)
C71 C72 C73 120.7(4)
C74 C73 C72 120.4(4)
C75 C74 C73 119.9(4)
C74 C75 C76 120.2(4)
C75 C76 C71 120.3(4)
C86 C81 C82 118.0(3)
C86 C81 P4 125.2(2)
C82 C81 P4 116.7(2)
C83 C82 C81 121.0(3)
C84 C83 C82 120.1(3)
C83 C84 C85 119.8(3)
C86 C85 C84 120.0(3)
C85 C86 C81 121.3(3)
C92A C91A C96A 117.4(4)
C92A C91A GeA 123.3(3)
C96A C91A GeA 118.9(3)
C93A C92A C91A 122.2(4)
C92A C93A C94A 117.5(5)
C95A C94A C93A 122.3(5)
C94A C95A C96A 118.9(5)
C95A C96A C91A 121.6(5)
C92B C91B C96B 120.0
C92B C91B GeB 119.5(3)
C96B C91B GeB 119.6(3)
C91B C92B C93B 120.0
C92B C93B C94B 120.0
C95B C94B C93B 120.0
C94B C95B C96B 120.0
C95B C96B C91B 120.0
C2S C1S C6S 120.5(5)
C1S C2S C3S 120.4(5)
C4S C3S C2S 120.7(5)
C3S C4S C5S 120.6(5)
C6S C5S C4S 118.5(5)
C1S C6S C5S 119.2(5)

loop_
_geom_bond_atom_site_label_1
_geom_bond_atom_site_label_2
_geom_bond_distance
IrA C1 1.860(3)
IrA P1 2.3343(7)
IrA P3 2.3443(7)
IrA GeA 2.4234(4)
IrA RhA 2.8691(2)
IrA H1A 1.55
IrA H2B 1.55
RhA C2 1.868(4)
RhA P4 2.3354(7)
RhA P2 2.3439(8)
RhA GeA 2.4000(4)
RhA H2A 1.55
RhA H1B 1.55
IrB GeB 2.4951(15)
RhB GeB 2.4023(15)
GeB C91B 1.90(2)
GeA C91A 1.971(4)
GeA H1GE 1.45
GeB C91B 1.90(2)
GeB H2GE 1.45
P1 C11 1.828(3)
P1 C3 1.830(3)
P1 C21 1.847(3)
P2 C3 1.830(3)
P2 C41 1.839(3)
P2 C31 1.841(3)
P3 C4 1.826(3)
P3 C61 1.835(3)
P3 C51 1.846(3)
P4 C81 1.827(3)
P4 C71 1.830(3)
P4 C4 1.845(3)
O1 C1 1.160(4)
O2 C2 1.154(4)
C11 C16 1.390(5)
C11 C12 1.405(5)
C12 C13 1.377(5)
C13 C14 1.369(6)
C14 C15 1.386(6)
C15 C16 1.401(5)
C21 C22 1.377(5)
C21 C26 1.398(5)
C22 C23 1.376(5)
C23 C24 1.365(6)
C24 C25 1.375(7)
C25 C26 1.388(6)
C31 C32 1.378(5)
C31 C36 1.393(5)
C32 C33 1.400(6)
C33 C34 1.345(8)
C34 C35 1.366(8)
C35 C36 1.382(6)
C41 C46 1.387(5)
C41 C42 1.404(5)
C42 C43 1.374(5)
C43 C44 1.384(7)
C44 C45 1.360(6)
C45 C46 1.400(5)
C51 C56 1.387(4)
C51 C52 1.392(4)
C52 C53 1.374(4)
C53 C54 1.395(5)
C54 C55 1.383(6)
C55 C56 1.391(5)
C61 C66 1.381(5)
C61 C62 1.406(5)
C62 C63 1.381(5)
C63 C64 1.399(6)
C64 C65 1.370(6)
C65 C66 1.386(5)
C71 C72 1.378(5)
C71 C76 1.404(5)
C72 C73 1.388(5)
C73 C74 1.378(6)
C74 C75 1.369(7)
C75 C76 1.392(5)
C81 C86 1.387(4)
C81 C82 1.397(4)
C82 C83 1.386(4)
C83 C84 1.377(5)
C84 C85 1.387(5)
C85 C86 1.381(5)
C91A C92A 1.374(6)
C91A C96A 1.405(6)
C92A C93A 1.371(6)
C93A C94A 1.430(7)
C94A C95A 1.312(8)
C95A C96A 1.396(7)
C91B C92B 1.3900
C91B C96B 1.3900
C92B C93B 1.3900
C93B C94B 1.3900
C94B C95B 1.3900
C95B C96B 1.3900
C1S C2S 1.340(6)
C1S C6S 1.371(7)
C2S C3S 1.348(6)
C3S C4S 1.334(8)
C4S C5S 1.383(9)
C5S C6S 1.381(8)

loop_
_geom_torsion_atom_site_label_1
_geom_torsion_atom_site_label_2
_geom_torsion_atom_site_label_3
_geom_torsion_atom_site_label_4
_geom_torsion
C1 IrA RhA C2 41.3(4)
P1 IrA RhA C2 167.6(3)
P3 IrA RhA C2 -94.4(3)
GeA IrA RhA C2 -1.7(3)
C1 IrA RhA P4 149.5(3)
P1 IrA RhA P4 -84.15(3)
P3 IrA RhA P4 13.86(3)
GeA IrA RhA P4 106.52(2)
C1 IrA RhA P2 -111.0(3)
P1 IrA RhA P2 15.26(3)
P3 IrA RhA P2 113.28(3)
GeA IrA RhA P2 -154.07(2)
C1 IrA RhA GeA 43.0(3)
P1 IrA RhA GeA 169.33(2)
P3 IrA RhA GeA -92.66(2)
C2 RhA GeA C91A 61.61(18)
P4 RhA GeA C91A 162.17(13)
P2 RhA GeA C91A -77.22(13)
IrA RhA GeA C91A -117.70(13)
C2 RhA GeA IrA 179.32(12)
P4 RhA GeA IrA -80.12(2)
P2 RhA GeA IrA 40.48(3)
C1 IrA GeA C91A -54.18(17)
P1 IrA GeA C91A 91.76(13)
P3 IrA GeA C91A -159.47(13)
RhA IrA GeA C91A 109.72(13)
C1 IrA GeA RhA -163.91(12)
P1 IrA GeA RhA -17.96(4)
P3 IrA GeA RhA 90.810(19)
C1 IrA P1 C11 -71.27(17)
P3 IrA P1 C11 33.92(13)
GeA IrA P1 C11 141.43(12)
RhA IrA P1 C11 127.14(13)
C1 IrA P1 C3 168.56(16)
P3 IrA P1 C3 -86.24(12)
GeA IrA P1 C3 21.26(13)
RhA IrA P1 C3 6.98(12)
C1 IrA P1 C21 49.07(16)
P3 IrA P1 C21 154.26(11)
GeA IrA P1 C21 -98.23(11)
RhA IrA P1 C21 -112.52(11)
C2 RhA P2 C3 154.27(16)
P4 RhA P2 C3 53.47(11)
GeA RhA P2 C3 -68.42(11)
IrA RhA P2 C3 -36.79(11)
C2 RhA P2 C41 35.27(18)
P4 RhA P2 C41 -65.53(13)
GeA RhA P2 C41 172.58(13)
IrA RhA P2 C41 -155.79(13)
C2 RhA P2 C31 -87.22(17)
P4 RhA P2 C31 171.99(13)
GeA RhA P2 C31 50.09(13)
IrA RhA P2 C31 81.73(13)
C1 IrA P3 C4 160.34(15)
P1 IrA P3 C4 56.13(11)
GeA IrA P3 C4 -88.85(11)
RhA IrA P3 C4 -35.63(11)
C1 IrA P3 C61 -77.13(15)
P1 IrA P3 C61 178.66(11)
GeA IrA P3 C61 33.68(11)
RhA IrA P3 C61 86.90(11)
C1 IrA P3 C51 43.57(15)
P1 IrA P3 C51 -60.63(11)
GeA IrA P3 C51 154.38(11)
RhA IrA P3 C51 -152.40(11)
C2 RhA P4 C81 -73.32(16)
P2 RhA P4 C81 37.35(11)
GeA RhA P4 C81 -178.63(11)
IrA RhA P4 C81 128.64(11)
C2 RhA P4 C71 44.84(15)
P2 RhA P4 C71 155.51(11)
GeA RhA P4 C71 -60.47(11)
IrA RhA P4 C71 -113.20(11)
C2 RhA P4 C4 166.84(16)
P2 RhA P4 C4 -82.48(11)
GeA RhA P4 C4 61.53(11)
IrA RhA P4 C4 8.81(11)
P1 IrA C1 O1 -53(5)
P3 IrA C1 O1 -154(5)
GeA IrA C1 O1 107(5)
RhA IrA C1 O1 72(5)
P4 RhA C2 O2 -84(7)
P2 RhA C2 O2 173(7)
GeA RhA C2 O2 21(7)
IrA RhA C2 O2 23(7)
GeB IrB RhB C1 -14.9(3)
GeB IrB RhB P1 111.38(6)
GeB IrB RhB P3 -150.60(5)
C2 IrB RhB GeB 56.2(3)
P4 IrB RhB GeB 164.47(6)
P2 IrB RhB GeB -96.12(6)
C1 RhB GeB C91B 62.6(8)
P1 RhB GeB C91B 169.7(8)
P3 RhB GeB C91B -64.0(8)
IrB RhB GeB C91B -111.6(8)
C1 RhB GeB IrB 174.20(11)
P1 RhB GeB IrB -78.67(4)
P3 RhB GeB IrB 47.60(7)
C2 IrB GeB C91B -33.8(4)
P4 IrB GeB C91B 100.9(3)
P2 IrB GeB C91B -147.2(3)
RhB IrB GeB C91B 125.5(3)
C2 IrB GeB RhB -159.38(12)
P4 IrB GeB RhB -24.64(9)
P2 IrB GeB RhB 87.28(4)
GeB RhB P1 C11 -178.78(13)
GeB RhB P1 C3 61.05(13)
GeB RhB P1 C21 -58.45(12)
GeB IrB P2 C3 -89.37(12)
GeB IrB P2 C41 151.63(13)
GeB IrB P2 C31 29.15(13)
GeB RhB P3 C4 -73.26(13)
GeB RhB P3 C61 49.28(13)
GeB RhB P3 C51 169.98(12)
GeB IrB P4 C81 148.00(12)
GeB IrB P4 C71 -93.84(13)
GeB IrB P4 C4 28.16(14)
GeB RhB C1 O1 59(5)
GeB IrB C2 O2 68(7)
C11 P1 C3 P2 -165.82(16)
C21 P1 C3 P2 90.95(19)
IrA P1 C3 P2 -35.05(19)
C41 P2 C3 P1 179.14(16)
C31 P2 C3 P1 -78.45(19)
RhA P2 C3 P1 49.47(18)
C61 P3 C4 P4 -81.54(18)
C51 P3 C4 P4 175.46(16)
IrA P3 C4 P4 48.75(18)
C81 P4 C4 P3 -162.98(16)
C71 P4 C4 P3 93.05(18)
RhA P4 C4 P3 -36.79(19)
C3 P1 C11 C16 2.1(4)
C21 P1 C11 C16 107.0(3)
IrA P1 C11 C16 -125.8(3)
C3 P1 C11 C12 -177.0(2)
C21 P1 C11 C12 -72.1(3)
IrA P1 C11 C12 55.1(3)
C16 C11 C12 C13 -1.4(5)
P1 C11 C12 C13 177.8(3)
C11 C12 C13 C14 0.1(6)
C12 C13 C14 C15 1.9(7)
C13 C14 C15 C16 -2.6(8)
C12 C11 C16 C15 0.7(6)
P1 C11 C16 C15 -178.4(3)
C14 C15 C16 C11 1.3(7)
C11 P1 C21 C22 152.0(3)
C3 P1 C21 C22 -105.5(3)
IrA P1 C21 C22 21.2(3)
C11 P1 C21 C26 -29.1(3)
C3 P1 C21 C26 73.5(3)
IrA P1 C21 C26 -159.8(3)
C26 C21 C22 C23 -1.7(5)
P1 C21 C22 C23 177.3(3)
C21 C22 C23 C24 1.8(7)
C22 C23 C24 C25 -0.6(8)
C23 C24 C25 C26 -0.6(8)
C24 C25 C26 C21 0.7(7)
C22 C21 C26 C25 0.4(6)
P1 C21 C26 C25 -178.6(3)
C3 P2 C31 C32 141.2(3)
C41 P2 C31 C32 -113.8(3)
RhA P2 C31 C32 19.0(4)
C3 P2 C31 C36 -39.9(3)
C41 P2 C31 C36 65.1(3)
RhA P2 C31 C36 -162.2(3)
C36 C31 C32 C33 0.6(7)
P2 C31 C32 C33 179.5(4)
C31 C32 C33 C34 -0.1(9)
C32 C33 C34 C35 -0.6(9)
C33 C34 C35 C36 0.8(8)
C34 C35 C36 C31 -0.2(7)
C32 C31 C36 C35 -0.4(6)
P2 C31 C36 C35 -179.3(3)
C3 P2 C41 C46 3.5(3)
C31 P2 C41 C46 -102.0(3)
RhA P2 C41 C46 126.4(3)
C3 P2 C41 C42 179.5(2)
C31 P2 C41 C42 74.0(3)
RhA P2 C41 C42 -57.6(3)
C46 C41 C42 C43 1.7(5)
P2 C41 C42 C43 -174.5(3)
C41 C42 C43 C44 -1.3(5)
C42 C43 C44 C45 -0.1(6)
C43 C44 C45 C46 1.1(6)
C42 C41 C46 C45 -0.7(5)
P2 C41 C46 C45 175.2(3)
C44 C45 C46 C41 -0.7(6)
C4 P3 C51 C56 5.6(3)
C61 P3 C51 C56 -103.2(3)
IrA P3 C51 C56 126.0(3)
C4 P3 C51 C52 -174.6(3)
C61 P3 C51 C52 76.7(3)
IrA P3 C51 C52 -54.2(3)
C56 C51 C52 C53 -0.8(5)
P3 C51 C52 C53 179.4(3)
C51 C52 C53 C54 -0.6(5)
C52 C53 C54 C55 1.8(6)
C53 C54 C55 C56 -1.8(6)
C52 C51 C56 C55 0.9(5)
P3 C51 C56 C55 -179.3(3)
C54 C55 C56 C51 0.4(6)
C4 P3 C61 C66 -24.8(3)
C51 P3 C61 C66 80.8(3)
IrA P3 C61 C66 -148.9(3)
C4 P3 C61 C62 159.4(2)
C51 P3 C61 C62 -94.9(3)
IrA P3 C61 C62 35.4(3)
C66 C61 C62 C63 1.1(5)
P3 C61 C62 C63 177.0(3)
C61 C62 C63 C64 2.6(6)
C62 C63 C64 C65 -4.6(6)
C63 C64 C65 C66 2.9(7)
C62 C61 C66 C65 -2.8(6)
P3 C61 C66 C65 -178.5(3)
C64 C65 C66 C61 0.9(7)
C81 P4 C71 C72 138.2(3)
C4 P4 C71 C72 -116.4(3)
RhA P4 C71 C72 12.8(3)
C81 P4 C71 C76 -44.3(3)
C4 P4 C71 C76 61.0(3)
RhA P4 C71 C76 -169.7(2)
C76 C71 C72 C73 -0.2(5)
P4 C71 C72 C73 177.3(3)
C71 C72 C73 C74 -0.5(6)
C72 C73 C74 C75 0.0(7)
C73 C74 C75 C76 1.1(7)
C74 C75 C76 C71 -1.8(6)
C72 C71 C76 C75 1.3(5)
P4 C71 C76 C75 -176.2(3)
C71 P4 C81 C86 113.9(3)
C4 P4 C81 C86 8.9(3)
RhA P4 C81 C86 -118.7(3)
C71 P4 C81 C82 -69.5(3)
C4 P4 C81 C82 -174.6(2)
RhA P4 C81 C82 57.9(3)
C86 C81 C82 C83 -0.9(5)
P4 C81 C82 C83 -177.7(3)
C81 C82 C83 C84 0.6(5)
C82 C83 C84 C85 -0.1(6)
C83 C84 C85 C86 -0.2(6)
C84 C85 C86 C81 -0.1(6)
C82 C81 C86 C85 0.6(5)
P4 C81 C86 C85 177.1(3)
RhA GeA C91A C92A 53.0(4)
IrA GeA C91A C92A -32.0(4)
RhA GeA C91A C96A -119.4(3)
IrA GeA C91A C96A 155.6(3)
C96A C91A C92A C93A -0.7(7)
GeA C91A C92A C93A -173.2(3)
C91A C92A C93A C94A -1.6(7)
C92A C93A C94A C95A 3.4(9)
C93A C94A C95A C96A -2.8(10)
C94A C95A C96A C91A 0.4(9)
C92A C91A C96A C95A 1.4(7)
GeA C91A C96A C95A 174.3(4)
RhB GeB C91B C92B -153.6(6)
IrB GeB C91B C92B 117.8(5)
RhB GeB C91B C96B 15.3(14)
IrB GeB C91B C96B -73.3(10)
C96B C91B C92B C93B 0.0
GeB C91B C92B C93B 168.9(11)
C91B C92B C93B C94B 0.0
C92B C93B C94B C95B 0.0
C93B C94B C95B C96B 0.0
C94B C95B C96B C91B 0.0
C92B C91B C96B C95B 0.0
GeB C91B C96B C95B -168.8(11)
C6S C1S C2S C3S -2.2(7)
C1S C2S C3S C4S 1.4(8)
C2S C3S C4S C5S 0.9(9)
C3S C4S C5S C6S -2.5(9)
C2S C1S C6S C5S 0.6(8)
C4S C5S C6S C1S 1.7(8)
